data_7208722
loop_
_publ_author_name
'Kounavi, Konstantina A.'
'Moushi, Eleni E.'
'Manos, Manolis J.'
'Papatriantafyllopoulou, Constantina'
'Tasiopoulos, Anastasios J.'
'Nastopoulos, Vassilios'

_publ_section_title
;
 Supramolecular patterns of cationic and neutral Ni(ii) complexes from the
 interplay of hydrogen-bonding, stacking interactions and
 metal-coordination motifs
;
_journal_issue 20
_journal_name_full CrystEngComm
_journal_page_first 6492
_journal_paper_doi 10.1039/c2ce25704a
_journal_volume 14
_journal_year 2012
_chemical_formula_moiety 'C64 H56 N8 Ni, 2(C2 H6 O), Cl4 Ni'
_chemical_formula_sum 'C68 H68 Cl4 N8 Ni2 O2'
_chemical_formula_weight 1288.52
_space_group_IT_number 41
_symmetry_cell_setting orthorhombic
_symmetry_space_group_name_Hall 'A 2 -2ab'
_symmetry_space_group_name_H-M 'A b a 2'
_atom_sites_solution_hydrogens geom
_atom_sites_solution_primary direct
_atom_sites_solution_secondary difmap
_audit_creation_method SHELXL-97
_cell_angle_alpha 90.00
_cell_angle_beta 90.00
_cell_angle_gamma 90.00
_cell_formula_units_Z 4
_cell_length_a 11.6264(2)
_cell_length_b 24.3482(3)
_cell_length_c 22.2375(3)
_cell_measurement_reflns_used 13943
_cell_measurement_temperature 100(2)
_cell_measurement_theta_max 30.2627
_cell_measurement_theta_min 3.1018
_cell_volume 6295.03(16)
_computing_cell_refinement 'CrysAlis RED (Oxford Diffraction, 2009)'
_computing_data_collection 'CrysAlis CCD (Oxford Diffraction, 2009)'
_computing_data_reduction 'CrysAlis RED (Oxford Diffraction, 2009)'
_computing_molecular_graphics
;ORTEP-3 for Windows (Farrugia, 1997); PLATON (Spek, 1990);
MERCURY (Bruno et al. 2002)
;
_computing_publication_material 'WINGX (Farrugia, 1999)'
_computing_structure_refinement 'SHELXL-97 (Sheldrick, 1997)'
_computing_structure_solution 'SIR92 (Altomare et al., 1994)'
_diffrn_ambient_temperature 100(2)
_diffrn_detector_area_resol_mean 16.0288
_diffrn_measured_fraction_theta_full 0.996
_diffrn_measured_fraction_theta_max 0.996
_diffrn_measurement_device_type 'Oxford Diffraction Xcalibur-3 with Sapphire CCD'
_diffrn_measurement_method '\w scans'
_diffrn_radiation_monochromator graphite
_diffrn_radiation_source 'Enhance (Mo) X-ray source'
_diffrn_radiation_type MoK\a
_diffrn_radiation_wavelength 0.71073
_diffrn_reflns_av_R_equivalents 0.0275
_diffrn_reflns_av_sigmaI/netI 0.0379
_diffrn_reflns_limit_h_max 15
_diffrn_reflns_limit_h_min -14
_diffrn_reflns_limit_k_max 33
_diffrn_reflns_limit_k_min -27
_diffrn_reflns_limit_l_max 30
_diffrn_reflns_limit_l_min -30
_diffrn_reflns_number 27016
_diffrn_reflns_theta_full 29.07
_diffrn_reflns_theta_max 29.07
_diffrn_reflns_theta_min 3.20
_exptl_absorpt_coefficient_mu 0.820
_exptl_absorpt_correction_T_max 1.0000
_exptl_absorpt_correction_T_min 0.9806
_exptl_absorpt_correction_type multi-scan
_exptl_absorpt_process_details 'Empirical absorption correction (CrysAlis RED, Oxford Diffraction)'
_exptl_crystal_colour 'light green'
_exptl_crystal_density_diffrn 1.360
_exptl_crystal_density_method 'not measured'
_exptl_crystal_description prism
_exptl_crystal_F_000 2688
_exptl_crystal_size_max 0.26
_exptl_crystal_size_mid 0.26
_exptl_crystal_size_min 0.16
_refine_diff_density_max 0.600
_refine_diff_density_min -0.313
_refine_diff_density_rms 0.068
_refine_ls_abs_structure_details 'Flack H D (1983), Acta Cryst. A39, 876-881, 4001 Friedel pairs'
_refine_ls_abs_structure_Flack -0.003(12)
_refine_ls_extinction_method none
_refine_ls_goodness_of_fit_ref 0.983
_refine_ls_hydrogen_treatment mixed
_refine_ls_matrix_type full
_refine_ls_number_parameters 386
_refine_ls_number_reflns 8297
_refine_ls_number_restraints 5
_refine_ls_restrained_S_all 0.985
_refine_ls_R_factor_all 0.0452
_refine_ls_R_factor_gt 0.0372
_refine_ls_shift/su_max 0.001
_refine_ls_shift/su_mean 0.000
_refine_ls_structure_factor_coef Fsqd
_refine_ls_weighting_details 'calc w=1/[\s^2^(Fo^2^)+(0.0590P)^2^] where P=(Fo^2^+2Fc^2^)/3'
_refine_ls_weighting_scheme calc
_refine_ls_wR_factor_gt 0.0908
_refine_ls_wR_factor_ref 0.0930
_reflns_number_gt 6967
_reflns_number_total 8297
_reflns_threshold_expression >2\s(I)
_cod_data_source_file c2ce25704a.txt
_cod_data_source_block 2-NiL4_NiCl4_2EtOH
_cod_depositor_comments
;
The following automatic conversions were performed:

'_symmetry_cell_setting' value 'Orthorhombic' changed to
'orthorhombic' according to
/home/saulius/struct/CIF-dictionaries/cif_core.dic dictionary named
'cif_core.dic' version 2.4.2 from 2011-04-26.

Automatic conversion script
Id: cif_fix_values 1891 2012-01-12 08:04:46Z andrius 
;
_cod_original_sg_symbol_Hall 'A 2 -2ac'
_cod_database_code 7208722

loop_
_symmetry_equiv_pos_as_xyz
'x, y, z'
'-x, -y, z'
'-x+1/2, y+1/2, z'
'x+1/2, -y+1/2, z'
'x, y+1/2, z+1/2'
'-x, -y+1/2, z+1/2'
'-x+1/2, y+1, z+1/2'
'x+1/2, -y+1, z+1/2'

loop_
_atom_site_label
_atom_site_type_symbol
_atom_site_fract_x
_atom_site_fract_y
_atom_site_fract_z
_atom_site_U_iso_or_equiv
_atom_site_adp_type
_atom_site_occupancy
_atom_site_symmetry_multiplicity
_atom_site_calc_flag
_atom_site_refinement_flags
Ni1 Ni 1.0000 1.0000 0.554480(18) 0.01519(8) Uani 1 2 d S
N1B N 1.13952(16) 0.90100(7) 0.43177(9) 0.0211(4) Uani 1 1 d .
N3B N 1.02749(16) 0.94588(7) 0.49471(9) 0.0180(4) Uani 1 1 d .
N3A N 0.97497(16) 1.05280(7) 0.61610(9) 0.0177(4) Uani 1 1 d .
N1A N 1.02993(16) 1.10520(7) 0.69106(10) 0.0201(4) Uani 1 1 d .
C7B C 0.89531(19) 0.87060(9) 0.52891(10) 0.0196(4) Uani 1 1 d .
C13B C 1.05836(19) 0.80481(8) 0.43481(10) 0.0195(4) Uani 1 1 d .
C10A C 0.5861(2) 1.10181(13) 0.51989(12) 0.0367(6) Uani 1 1 d .
H10A H 0.5213 1.1036 0.4954 0.044 Uiso 1 1 calc R
C16B C 1.0468(2) 0.69411(9) 0.40306(12) 0.0274(5) Uani 1 1 d .
H16B H 1.0421 0.6571 0.3930 0.033 Uiso 1 1 calc R
C12B C 0.90367(19) 0.82076(9) 0.56014(11) 0.0241(5) Uani 1 1 d .
H12B H 0.9704 0.7998 0.5575 0.029 Uiso 1 1 calc R
C2B C 1.1157(2) 0.94965(9) 0.45670(10) 0.0210(4) Uani 1 1 d .
H2B H 1.1555 0.9819 0.4486 0.025 Uiso 1 1 calc R
C4A C 0.89141(18) 1.09257(8) 0.62489(10) 0.0178(4) Uani 1 1 d .
C5B C 1.06151(19) 0.86315(8) 0.45389(10) 0.0184(4) Uani 1 1 d .
C13A C 0.8670(2) 1.17122(9) 0.70319(11) 0.0240(5) Uani 1 1 d .
C14B C 0.9645(2) 0.78503(9) 0.40355(12) 0.0243(5) Uani 1 1 d .
H14B H 0.9052 0.8087 0.3928 0.029 Uiso 1 1 calc R
C14A C 0.7586(2) 1.16374(11) 0.72722(11) 0.0312(6) Uani 1 1 d .
H14A H 0.7201 1.1306 0.7219 0.037 Uiso 1 1 calc R
C11A C 0.6370(2) 1.14971(12) 0.53991(11) 0.0317(6) Uani 1 1 d .
H11A H 0.6042 1.1836 0.5311 0.038 Uiso 1 1 calc R
C2A C 1.05548(19) 1.06186(9) 0.65735(10) 0.0192(4) Uani 1 1 d .
H2A H 1.1213 1.0406 0.6620 0.023 Uiso 1 1 calc R
C11B C 0.8119(2) 0.80262(10) 0.59511(12) 0.0301(5) Uani 1 1 d .
H11B H 0.8174 0.7694 0.6155 0.036 Uiso 1 1 calc R
C9B C 0.7036(2) 0.88263(12) 0.56850(12) 0.0325(6) Uani 1 1 d .
H9B H 0.6366 0.9033 0.5712 0.039 Uiso 1 1 calc R
C7A C 0.78511(18) 1.09598(9) 0.58964(10) 0.0193(4) Uani 1 1 d .
C8A C 0.7282(2) 1.04832(10) 0.57108(12) 0.0293(5) Uani 1 1 d .
H8A H 0.7564 1.0141 0.5825 0.035 Uiso 1 1 calc R
C18B C 1.1483(2) 0.76905(10) 0.44868(12) 0.0272(5) Uani 1 1 d .
H18B H 1.2131 0.7822 0.4685 0.033 Uiso 1 1 calc R
C17B C 1.1415(2) 0.71402(10) 0.43300(12) 0.0305(6) Uani 1 1 d .
H17B H 1.2015 0.6904 0.4428 0.037 Uiso 1 1 calc R
C12A C 0.7385(2) 1.14670(10) 0.57363(11) 0.0240(5) Uani 1 1 d .
H12A H 0.7752 1.1789 0.5855 0.029 Uiso 1 1 calc R
C5A C 0.92559(19) 1.12561(9) 0.67197(10) 0.0194(4) Uani 1 1 d .
C4B C 0.99229(17) 0.89117(9) 0.49294(10) 0.0179(4) Uani 1 1 d .
C8B C 0.7938(2) 0.90092(10) 0.53314(11) 0.0247(5) Uani 1 1 d .
H8B H 0.7867 0.9337 0.5120 0.030 Uiso 1 1 calc R
C15B C 0.9584(2) 0.72969(9) 0.38810(11) 0.0278(5) Uani 1 1 d .
H15B H 0.8944 0.7165 0.3676 0.033 Uiso 1 1 calc R
C10B C 0.7126(2) 0.83369(12) 0.59981(12) 0.0349(6) Uani 1 1 d .
H10B H 0.6522 0.8217 0.6239 0.042 Uiso 1 1 calc R
C9A C 0.6301(2) 1.05165(13) 0.53568(13) 0.0377(7) Uani 1 1 d .
H9A H 0.5941 1.0197 0.5226 0.045 Uiso 1 1 calc R
C18A C 0.9219(3) 1.22185(10) 0.71055(12) 0.0329(6) Uani 1 1 d .
H18A H 0.9942 1.2275 0.6937 0.040 Uiso 1 1 calc R
C6B C 1.2323(2) 0.89140(10) 0.38864(12) 0.0299(5) Uani 1 1 d .
H6B1 H 1.2013 0.8752 0.3528 0.045 Uiso 1 1 calc R
H6B2 H 1.2881 0.8670 0.4060 0.045 Uiso 1 1 calc R
H6B3 H 1.2684 0.9257 0.3788 0.045 Uiso 1 1 calc R
C17A C 0.8699(3) 1.26376(11) 0.74268(14) 0.0448(8) Uani 1 1 d .
H17A H 0.9071 1.2973 0.7473 0.054 Uiso 1 1 calc R
C16A C 0.7634(3) 1.25570(12) 0.76761(13) 0.0440(8) Uani 1 1 d U
H16A H 0.7293 1.2836 0.7899 0.053 Uiso 1 1 calc R
C6A C 1.0983(2) 1.12250(10) 0.74249(12) 0.0300(6) Uani 1 1 d .
H6A1 H 1.1501 1.0935 0.7536 0.045 Uiso 1 1 calc R
H6A2 H 1.0484 1.1307 0.7757 0.045 Uiso 1 1 calc R
H6A3 H 1.1416 1.1547 0.7321 0.045 Uiso 1 1 calc R
C15A C 0.7069(3) 1.20666(14) 0.75982(12) 0.0426(7) Uani 1 1 d U
H15A H 0.6340 1.2018 0.7762 0.051 Uiso 1 1 calc R
Ni2 Ni 1.0000 1.0000 0.84041(2) 0.03226(12) Uani 1 2 d S
Cl1 Cl 1.13743(6) 0.96986(3) 0.77648(3) 0.03622(16) Uani 1 1 d .
Cl2 Cl 0.88722(7) 0.95201(3) 0.90608(3) 0.04125(17) Uani 1 1 d .
O1 O 0.6881(3) 0.88797(10) 0.83565(16) 0.0770(9) Uani 1 1 d D
H1 H 0.751(2) 0.9011(9) 0.852(2) 0.115 Uiso 1 1 d D
C19 C 0.6089(3) 0.93289(18) 0.8272(2) 0.0731(12) Uani 1 1 d D
H19A H 0.5713 0.9422 0.8648 0.088 Uiso 1 1 calc R
H19B H 0.6486 0.9651 0.8121 0.088 Uiso 1 1 calc R
C20 C 0.5265(5) 0.9132(3) 0.7839(4) 0.122(3) Uani 1 1 d D
H20A H 0.5594 0.9149 0.7444 0.183 Uiso 1 1 calc R
H20B H 0.4587 0.9357 0.7854 0.183 Uiso 1 1 calc R
H20C H 0.5065 0.8759 0.7931 0.183 Uiso 1 1 calc R

loop_
_atom_site_aniso_label
_atom_site_aniso_U_11
_atom_site_aniso_U_22
_atom_site_aniso_U_33
_atom_site_aniso_U_23
_atom_site_aniso_U_13
_atom_site_aniso_U_12
Ni1 0.01516(17) 0.01303(16) 0.01738(18) 0.000 0.000 0.00064(13)
N1B 0.0234(10) 0.0200(9) 0.0199(9) -0.0001(7) 0.0045(8) -0.0011(7)
N3B 0.0197(9) 0.0149(8) 0.0193(9) 0.0004(7) 0.0004(7) -0.0001(7)
N3A 0.0170(9) 0.0175(8) 0.0184(9) 0.0011(7) -0.0002(7) 0.0010(7)
N1A 0.0217(9) 0.0190(8) 0.0196(10) -0.0009(8) -0.0042(8) -0.0006(6)
C7B 0.0183(11) 0.0199(10) 0.0206(10) -0.0030(8) -0.0003(8) -0.0034(8)
C13B 0.0226(11) 0.0164(10) 0.0195(11) -0.0020(8) 0.0019(9) -0.0019(8)
C10A 0.0137(11) 0.0677(19) 0.0286(14) -0.0003(13) -0.0023(10) 0.0016(12)
C16B 0.0437(14) 0.0163(10) 0.0224(11) -0.0020(9) 0.0053(11) -0.0035(10)
C12B 0.0246(11) 0.0222(10) 0.0253(12) -0.0014(10) -0.0008(10) -0.0024(8)
C2B 0.0236(11) 0.0181(10) 0.0212(11) -0.0009(9) 0.0007(9) -0.0016(9)
C4A 0.0176(10) 0.0158(9) 0.0199(11) 0.0020(8) 0.0014(8) -0.0019(8)
C5B 0.0175(11) 0.0179(10) 0.0199(11) 0.0003(8) 0.0003(8) 0.0010(8)
C13A 0.0355(12) 0.0200(10) 0.0164(11) -0.0007(9) -0.0049(10) 0.0080(9)
C14B 0.0212(11) 0.0204(11) 0.0312(13) 0.0021(10) -0.0041(10) 0.0008(9)
C14A 0.0367(14) 0.0311(13) 0.0259(13) 0.0062(10) 0.0039(11) 0.0129(11)
C11A 0.0230(12) 0.0433(15) 0.0287(14) 0.0080(11) 0.0000(10) 0.0085(11)
C2A 0.0171(11) 0.0177(10) 0.0226(11) 0.0007(8) -0.0002(9) 0.0010(8)
C11B 0.0343(13) 0.0283(12) 0.0277(13) 0.0032(10) -0.0017(11) -0.0115(10)
C9B 0.0130(11) 0.0464(15) 0.0381(16) -0.0049(12) 0.0006(10) -0.0024(10)
C7A 0.0132(10) 0.0264(11) 0.0183(11) -0.0005(9) 0.0028(8) 0.0003(8)
C8A 0.0189(11) 0.0321(12) 0.0367(14) -0.0060(10) 0.0005(10) -0.0012(9)
C18B 0.0273(13) 0.0251(11) 0.0292(13) -0.0031(10) -0.0032(10) 0.0041(9)
C17B 0.0342(14) 0.0236(12) 0.0336(14) -0.0006(10) 0.0020(11) 0.0127(10)
C12A 0.0209(11) 0.0302(12) 0.0208(11) 0.0029(9) 0.0008(9) 0.0028(9)
C5A 0.0204(11) 0.0179(10) 0.0198(11) 0.0026(8) 0.0001(9) 0.0009(8)
C4B 0.0182(10) 0.0153(9) 0.0200(10) 0.0020(8) -0.0025(8) -0.0011(8)
C8B 0.0200(12) 0.0270(12) 0.0270(12) -0.0006(9) -0.0042(9) -0.0028(9)
C15B 0.0368(13) 0.0207(11) 0.0259(13) 0.0018(9) -0.0066(11) -0.0067(10)
C10B 0.0273(13) 0.0467(15) 0.0308(14) -0.0027(12) 0.0050(11) -0.0130(11)
C9A 0.0197(13) 0.0549(18) 0.0386(16) -0.0141(13) -0.0020(10) -0.0098(12)
C18A 0.0446(16) 0.0261(12) 0.0281(14) -0.0023(10) -0.0114(11) 0.0060(11)
C6B 0.0323(13) 0.0292(12) 0.0281(13) -0.0049(10) 0.0120(11) -0.0007(10)
C17A 0.077(2) 0.0246(13) 0.0330(15) -0.0051(11) -0.0225(16) 0.0124(14)
C16A 0.068(2) 0.0373(14) 0.0269(14) -0.0065(11) -0.0144(14) 0.0291(14)
C6A 0.0322(13) 0.0302(12) 0.0276(13) -0.0061(10) -0.0143(11) -0.0005(10)
C15A 0.0456(17) 0.0550(17) 0.0273(14) 0.0098(12) 0.0044(12) 0.0272(13)
Ni2 0.0432(3) 0.0291(3) 0.0245(2) 0.000 0.000 0.0089(2)
Cl1 0.0405(4) 0.0372(3) 0.0310(3) -0.0102(3) -0.0093(3) 0.0173(3)
Cl2 0.0645(5) 0.0265(3) 0.0328(3) 0.0065(3) 0.0003(3) -0.0004(3)
O1 0.0756(19) 0.0526(14) 0.103(2) -0.0015(16) 0.0452(19) -0.0119(14)
C19 0.055(2) 0.069(2) 0.096(3) -0.002(2) 0.029(2) -0.010(2)
C20 0.099(4) 0.083(4) 0.184(8) -0.049(5) 0.004(4) 0.005(3)

loop_
_atom_type_symbol
_atom_type_description
_atom_type_scat_dispersion_real
_atom_type_scat_dispersion_imag
_atom_type_scat_source
C C 0.0033 0.0016 'International Tables Vol C Tables 4.2.6.8 and 6.1.1.4'
H H 0.0000 0.0000 'International Tables Vol C Tables 4.2.6.8 and 6.1.1.4'
N N 0.0061 0.0033 'International Tables Vol C Tables 4.2.6.8 and 6.1.1.4'
O O 0.0106 0.0060 'International Tables Vol C Tables 4.2.6.8 and 6.1.1.4'
Cl Cl 0.1484 0.1585 'International Tables Vol C Tables 4.2.6.8 and 6.1.1.4'
Ni Ni 0.3393 1.1124 'International Tables Vol C Tables 4.2.6.8 and 6.1.1.4'

loop_
_geom_angle_atom_site_label_1
_geom_angle_atom_site_label_2
_geom_angle_atom_site_label_3
_geom_angle
_geom_angle_site_symmetry_1
_geom_angle_site_symmetry_3
N3B Ni1 N3B 91.15(12) . 2_775
N3B Ni1 N3A 90.55(7) . 2_775
N3B Ni1 N3A 178.20(9) 2_775 2_775
N3B Ni1 N3A 178.21(9) . .
N3B Ni1 N3A 90.54(7) 2_775 .
N3A Ni1 N3A 87.77(11) 2_775 .
C2B N1B C5B 107.88(18) . .
C2B N1B C6B 124.50(19) . .
C5B N1B C6B 127.62(19) . .
C2B N3B C4B 105.90(18) . .
C2B N3B Ni1 121.73(15) . .
C4B N3B Ni1 129.30(16) . .
C2A N3A C4A 106.28(19) . .
C2A N3A Ni1 120.13(15) . .
C4A N3A Ni1 132.97(16) . .
C2A N1A C5A 108.03(19) . .
C2A N1A C6A 123.46(19) . .
C5A N1A C6A 128.23(19) . .
C8B C7B C12B 118.9(2) . .
C8B C7B C4B 120.3(2) . .
C12B C7B C4B 120.8(2) . .
C14B C13B C18B 119.1(2) . .
C14B C13B C5B 119.8(2) . .
C18B C13B C5B 121.1(2) . .
C9A C10A C11A 120.7(2) . .
C9A C10A H10A 119.7 . .
C11A C10A H10A 119.7 . .
C17B C16B C15B 119.3(2) . .
C17B C16B H16B 120.3 . .
C15B C16B H16B 120.3 . .
C11B C12B C7B 119.9(2) . .
C11B C12B H12B 120.0 . .
C7B C12B H12B 120.0 . .
N3B C2B N1B 111.19(19) . .
N3B C2B H2B 124.4 . .
N1B C2B H2B 124.4 . .
C5A C4A N3A 108.23(19) . .
C5A C4A C7A 128.0(2) . .
N3A C4A C7A 123.73(19) . .
C4B C5B N1B 106.23(18) . .
C4B C5B C13B 130.2(2) . .
N1B C5B C13B 123.54(19) . .
C14A C13A C18A 119.2(2) . .
C14A C13A C5A 120.2(2) . .
C18A C13A C5A 120.5(2) . .
C13B C14B C15B 120.1(2) . .
C13B C14B H14B 119.9 . .
C15B C14B H14B 119.9 . .
C13A C14A C15A 119.4(3) . .
C13A C14A H14A 120.3 . .
C15A C14A H14A 120.3 . .
C10A C11A C12A 119.3(2) . .
C10A C11A H11A 120.3 . .
C12A C11A H11A 120.3 . .
N1A C2A N3A 111.35(19) . .
N1A C2A H2A 124.3 . .
N3A C2A H2A 124.3 . .
C10B C11B C12B 120.5(2) . .
C10B C11B H11B 119.7 . .
C12B C11B H11B 119.7 . .
C10B C9B C8B 120.3(2) . .
C10B C9B H9B 119.8 . .
C8B C9B H9B 119.8 . .
C12A C7A C8A 118.4(2) . .
C12A C7A C4A 120.9(2) . .
C8A C7A C4A 120.64(19) . .
C9A C8A C7A 120.5(2) . .
C9A C8A H8A 119.8 . .
C7A C8A H8A 119.8 . .
C17B C18B C13B 120.3(2) . .
C17B C18B H18B 119.8 . .
C13B C18B H18B 119.8 . .
C16B C17B C18B 120.5(2) . .
C16B C17B H17B 119.7 . .
C18B C17B H17B 119.7 . .
C7A C12A C11A 120.7(2) . .
C7A C12A H12A 119.6 . .
C11A C12A H12A 119.6 . .
N1A C5A C4A 106.10(19) . .
N1A C5A C13A 122.2(2) . .
C4A C5A C13A 131.5(2) . .
C5B C4B N3B 108.79(19) . .
C5B C4B C7B 128.8(2) . .
N3B C4B C7B 122.36(19) . .
C9B C8B C7B 120.6(2) . .
C9B C8B H8B 119.7 . .
C7B C8B H8B 119.7 . .
C16B C15B C14B 120.6(2) . .
C16B C15B H15B 119.7 . .
C14B C15B H15B 119.7 . .
C9B C10B C11B 119.7(2) . .
C9B C10B H10B 120.1 . .
C11B C10B H10B 120.1 . .
C10A C9A C8A 120.3(3) . .
C10A C9A H9A 119.9 . .
C8A C9A H9A 119.9 . .
C17A C18A C13A 120.7(3) . .
C17A C18A H18A 119.6 . .
C13A C18A H18A 119.6 . .
N1B C6B H6B1 109.5 . .
N1B C6B H6B2 109.5 . .
H6B1 C6B H6B2 109.5 . .
N1B C6B H6B3 109.5 . .
H6B1 C6B H6B3 109.5 . .
H6B2 C6B H6B3 109.5 . .
C16A C17A C18A 119.9(3) . .
C16A C17A H17A 120.1 . .
C18A C17A H17A 120.1 . .
C17A C16A C15A 120.4(3) . .
C17A C16A H16A 119.8 . .
C15A C16A H16A 119.8 . .
N1A C6A H6A1 109.5 . .
N1A C6A H6A2 109.5 . .
H6A1 C6A H6A2 109.5 . .
N1A C6A H6A3 109.5 . .
H6A1 C6A H6A3 109.5 . .
H6A2 C6A H6A3 109.5 . .
C16A C15A C14A 120.4(3) . .
C16A C15A H15A 119.8 . .
C14A C15A H15A 119.8 . .
Cl1 Ni2 Cl1 102.09(4) 2_775 .
Cl1 Ni2 Cl2 99.34(3) 2_775 .
Cl1 Ni2 Cl2 129.91(3) . .
Cl1 Ni2 Cl2 129.90(3) 2_775 2_775
Cl1 Ni2 Cl2 99.34(3) . 2_775
Cl2 Ni2 Cl2 100.52(4) . 2_775
C19 O1 H1 108.2(12) . .
C20 C19 O1 105.0(4) . .
C20 C19 H19A 110.7 . .
O1 C19 H19A 110.7 . .
C20 C19 H19B 110.7 . .
O1 C19 H19B 110.7 . .
H19A C19 H19B 108.8 . .
C19 C20 H20A 109.5 . .
C19 C20 H20B 109.5 . .
H20A C20 H20B 109.5 . .
C19 C20 H20C 109.5 . .
H20A C20 H20C 109.5 . .
H20B C20 H20C 109.5 . .

loop_
_geom_bond_atom_site_label_1
_geom_bond_atom_site_label_2
_geom_bond_distance
_geom_bond_site_symmetry_2
Ni1 N3B 1.8988(19) .
Ni1 N3B 1.8988(19) 2_775
Ni1 N3A 1.901(2) 2_775
Ni1 N3A 1.901(2) .
N1B C2B 1.337(3) .
N1B C5B 1.383(3) .
N1B C6B 1.462(3) .
N3B C2B 1.332(3) .
N3B C4B 1.394(3) .
N3A C2A 1.329(3) .
N3A C4A 1.386(3) .
N1A C2A 1.328(3) .
N1A C5A 1.378(3) .
N1A C6A 1.455(3) .
C7B C8B 1.395(3) .
C7B C12B 1.402(3) .
C7B C4B 1.470(3) .
C13B C14B 1.380(3) .
C13B C18B 1.395(3) .
C13B C5B 1.483(3) .
C10A C9A 1.370(4) .
C10A C11A 1.382(4) .
C10A H10A 0.9300 .
C16B C17B 1.375(4) .
C16B C15B 1.384(4) .
C16B H16B 0.9300 .
C12B C11B 1.392(3) .
C12B H12B 0.9300 .
C2B H2B 0.9300 .
C4A C5A 1.379(3) .
C4A C7A 1.466(3) .
C5B C4B 1.367(3) .
C13A C14A 1.382(4) .
C13A C18A 1.398(3) .
C13A C5A 1.476(3) .
C14B C15B 1.392(3) .
C14B H14B 0.9300 .
C14A C15A 1.407(4) .
C14A H14A 0.9300 .
C11A C12A 1.400(3) .
C11A H11A 0.9300 .
C2A H2A 0.9300 .
C11B C10B 1.385(4) .
C11B H11B 0.9300 .
C9B C10B 1.384(4) .
C9B C8B 1.385(3) .
C9B H9B 0.9300 .
C7A C12A 1.395(3) .
C7A C8A 1.398(3) .
C8A C9A 1.389(4) .
C8A H8A 0.9300 .
C18B C17B 1.387(3) .
C18B H18B 0.9300 .
C17B H17B 0.9300 .
C12A H12A 0.9300 .
C8B H8B 0.9300 .
C15B H15B 0.9300 .
C10B H10B 0.9300 .
C9A H9A 0.9300 .
C18A C17A 1.385(4) .
C18A H18A 0.9300 .
C6B H6B1 0.9600 .
C6B H6B2 0.9600 .
C6B H6B3 0.9600 .
C17A C16A 1.370(5) .
C17A H17A 0.9300 .
C16A C15A 1.374(5) .
C16A H16A 0.9300 .
C6A H6A1 0.9600 .
C6A H6A2 0.9600 .
C6A H6A3 0.9600 .
C15A H15A 0.9300 .
Ni2 Cl1 2.2611(8) 2_775
Ni2 Cl1 2.2611(8) .
Ni2 Cl2 2.2841(8) .
Ni2 Cl2 2.2842(8) 2_775
O1 C19 1.442(5) .
O1 H1 0.883(10) .
C19 C20 1.441(6) .
C19 H19A 0.9700 .
C19 H19B 0.9700 .
C20 H20A 0.9600 .
C20 H20B 0.9600 .
C20 H20C 0.9600 .
